data_4517834
loop_
_publ_author_name
'Chadeayne, Andrew R.'
'Pham, Duyen N. K.'
'Reid, Brian G.'
'Golen, James A.'
'Manke, David R.'

_publ_section_title
;
 Active Metabolite of Aeruginascin
 (4-Hydroxy-<i>N</i>,<i>N</i>,<i>N</i>-trimethyltryptamine): Synthesis,
 Structure, and Serotonergic Binding Affinity.
;
_journal_issue 27
_journal_name_full 'ACS omega'
_journal_page_first 16940
_journal_page_last 16943
_journal_paper_doi 10.1021/acsomega.0c02208
_journal_volume 5
_journal_year 2020
_chemical_formula_moiety 'I, C13 H19 N2 O'
_chemical_formula_sum 'C13 H19 I N2 O'
_chemical_formula_weight 346.20
_space_group_crystal_system monoclinic
_space_group_IT_number 14
_space_group_name_Hall '-P 2yn'
_space_group_name_H-M_alt 'P 1 21/n 1'
_atom_sites_solution_hydrogens mixed
_atom_sites_solution_primary direct
_audit_creation_date 2020-02-26
_audit_creation_method
;
Olex2 1.3
(compiled Nov 21 2019 18:26:39 for OlexSys, GUI svn.r6003)
;
_cell_angle_alpha 90
_cell_angle_beta 113.087(2)
_cell_angle_gamma 90
_cell_formula_units_Z 4
_cell_length_a 11.3057(9)
_cell_length_b 11.2370(10)
_cell_length_c 12.7785(10)
_cell_measurement_reflns_used 9982
_cell_measurement_temperature 200.0
_cell_measurement_theta_max 26.39
_cell_measurement_theta_min 3.08
_cell_volume 1493.4(2)
_computing_cell_refinement 'SAINT V8.38A (Bruker, 2018)'
_computing_data_reduction 'SAINT V8.38A (Bruker, 2018)'
_computing_molecular_graphics 'Olex2 1.3 (Dolomanov et al., 2009)'
_computing_publication_material 'Olex2 1.3 (Dolomanov et al., 2009)'
_computing_structure_refinement 'SHELXL 2018/3 (Sheldrick, 2015)'
_computing_structure_solution 'SHELXS  (Sheldrick, 2008)'
_diffrn_ambient_temperature 200.0
_diffrn_measured_fraction_theta_full 0.999
_diffrn_measured_fraction_theta_max 0.996
_diffrn_measurement_device_type 'Bruker APEX-II CCD'
_diffrn_measurement_method '\f and \w scans'
_diffrn_radiation_type MoK\a
_diffrn_radiation_wavelength 0.71073
_diffrn_reflns_av_R_equivalents 0.0564
_diffrn_reflns_av_unetI/netI 0.0277
_diffrn_reflns_Laue_measured_fraction_full 0.999
_diffrn_reflns_Laue_measured_fraction_max 0.996
_diffrn_reflns_limit_h_max 14
_diffrn_reflns_limit_h_min -13
_diffrn_reflns_limit_k_max 14
_diffrn_reflns_limit_k_min -14
_diffrn_reflns_limit_l_max 15
_diffrn_reflns_limit_l_min -15
_diffrn_reflns_number 29269
_diffrn_reflns_point_group_measured_fraction_full 0.999
_diffrn_reflns_point_group_measured_fraction_max 0.996
_diffrn_reflns_theta_full 25.242
_diffrn_reflns_theta_max 26.442
_diffrn_reflns_theta_min 3.082
_diffrn_source_current 30.0
_diffrn_source_power 1.5
_diffrn_source_voltage 50.0
_diffrn_standards_number 0
_exptl_absorpt_coefficient_mu 2.133
_exptl_absorpt_correction_T_max 0.7454
_exptl_absorpt_correction_T_min 0.5737
_exptl_absorpt_correction_type multi-scan
_exptl_absorpt_process_details
'SADABS-2016/2 (Bruker,2016/2) was used for absorption correction. wR2(int) was 0.0848 before and 0.0733 after correction. The Ratio of minimum to maximum transmission is 0.7697. The \l/2 correction factor is Not present.'
_exptl_crystal_colour colourless
_exptl_crystal_colour_primary colourless
_exptl_crystal_density_diffrn 1.540
_exptl_crystal_description block
_exptl_crystal_F_000 688
_exptl_crystal_size_max 0.4
_exptl_crystal_size_mid 0.2
_exptl_crystal_size_min 0.1
_refine_diff_density_max 1.048
_refine_diff_density_min -0.929
_refine_diff_density_rms 0.090
_refine_ls_extinction_coef 0.0045(4)
_refine_ls_extinction_expression Fc^*^=kFc[1+0.001xFc^2^\l^3^/sin(2\q)]^-1/4^
_refine_ls_extinction_method 'SHELXL-2018/3 (Sheldrick 2018)'
_refine_ls_goodness_of_fit_ref 1.073
_refine_ls_hydrogen_treatment mixed
_refine_ls_matrix_type full
_refine_ls_number_parameters 161
_refine_ls_number_reflns 3063
_refine_ls_number_restraints 2
_refine_ls_restrained_S_all 1.073
_refine_ls_R_factor_all 0.0574
_refine_ls_R_factor_gt 0.0368
_refine_ls_shift/su_max 0.001
_refine_ls_shift/su_mean 0.000
_refine_ls_structure_factor_coef Fsqd
_refine_ls_weighting_details 'w=1/[\s^2^(Fo^2^)+(0.0286P)^2^+3.3372P] where P=(Fo^2^+2Fc^2^)/3'
_refine_ls_weighting_scheme calc
_refine_ls_wR_factor_gt 0.0797
_refine_ls_wR_factor_ref 0.0885
_reflns_Friedel_coverage 0.000
_reflns_number_gt 2274
_reflns_number_total 3063
_reflns_threshold_expression 'I > 2\s(I)'
_cod_data_source_file ao0c02208_si_003.cif
_cod_data_source_block umd1827_0m_a
_cod_depositor_comments 'Adding full bibliography for 4517833--4517834.cif.'
_cod_database_code 4517834
_shelx_shelxl_version_number 2018/3
_shelx_space_group_comment
;
The symmetry employed for this shelxl refinement is uniquely defined
by the following loop, which should always be used as a source of
symmetry information in preference to the above space-group names.
They are only intended as comments.
;
_shelx_estimated_absorpt_t_max 0.815
_shelx_estimated_absorpt_t_min 0.482
_olex2_refinement_description
;
1. Fixed Uiso
 At 1.2 times of:
  All C(H) groups, All C(H,H) groups, All N(H) groups
 At 1.5 times of:
  All C(H,H,H) groups, All O(H) groups
2. Restrained distances
 N1-H1
 0.86 with sigma of 0.01
 O1-H1A
 0.85 with sigma of 0.02
3.a Secondary CH2 refined with riding coordinates:
 C9(H9A,H9B), C10(H10A,H10B)
3.b Me refined with riding coordinates:
 C11(H11A,H11B,H11C), C12(H12A,H12B,H12C), C13(H13A,H13B,H13C)
3.c Aromatic/amide H refined with riding coordinates:
 C1(H1B), C5(H5), C6(H6), C7(H7)
;
_olex2_submission_special_instructions 'No special instructions were received'

loop_
_space_group_symop_operation_xyz
'x, y, z'
'-x+1/2, y+1/2, -z+1/2'
'-x, -y, -z'
'x-1/2, -y-1/2, z-1/2'

loop_
_atom_site_label
_atom_site_type_symbol
_atom_site_fract_x
_atom_site_fract_y
_atom_site_fract_z
_atom_site_U_iso_or_equiv
_atom_site_adp_type
_atom_site_occupancy
_atom_site_site_symmetry_order
_atom_site_calc_flag
_atom_site_refinement_flags_posn
_atom_site_refinement_flags_adp
_atom_site_refinement_flags_occupancy
_atom_site_disorder_assembly
_atom_site_disorder_group
I1 I 0.21457(3) 0.21501(3) 0.61670(2) 0.05235(15) Uani 1 1 d . . . . .
N1 N 0.3443(4) 0.5712(4) 0.1526(3) 0.0509(9) Uani 1 1 d D . . . .
H1 H 0.320(4) 0.611(4) 0.090(2) 0.061 Uiso 1 1 d D U . . .
N2 N 0.7618(4) 0.2762(3) 0.4737(3) 0.0484(9) Uani 1 1 d . . . . .
O1 O 0.3640(3) 0.3212(3) 0.4425(2) 0.0455(7) Uani 1 1 d D . . . .
H1A H 0.324(5) 0.302(4) 0.483(4) 0.068 Uiso 1 1 d D U . . .
C1 C 0.4692(4) 0.5503(4) 0.2233(4) 0.0499(11) Uani 1 1 d . . . . .
H1B H 0.542137 0.581948 0.213618 0.060 Uiso 1 1 calc R U . . .
C2 C 0.4734(4) 0.4775(4) 0.3098(3) 0.0385(9) Uani 1 1 d . . . . .
C3 C 0.3431(4) 0.4524(4) 0.2918(3) 0.0364(9) Uani 1 1 d . . . . .
C4 C 0.2839(4) 0.3835(4) 0.3494(3) 0.0410(9) Uani 1 1 d . . . . .
C5 C 0.1520(4) 0.3802(4) 0.3097(4) 0.0557(12) Uani 1 1 d . . . . .
H5 H 0.111454 0.334398 0.348651 0.067 Uiso 1 1 calc R U . . .
C6 C 0.0763(5) 0.4448(5) 0.2110(5) 0.0675(15) Uani 1 1 d . . . . .
H6 H -0.014754 0.441706 0.184853 0.081 Uiso 1 1 calc R U . . .
C7 C 0.1311(5) 0.5116(5) 0.1521(4) 0.0588(13) Uani 1 1 d . . . . .
H7 H 0.079829 0.554787 0.085859 0.071 Uiso 1 1 calc R U . . .
C8 C 0.2640(4) 0.5138(4) 0.1929(3) 0.0425(10) Uani 1 1 d . . . . .
C9 C 0.5948(4) 0.4404(4) 0.4058(4) 0.0429(10) Uani 1 1 d . . . . .
H9A H 0.583364 0.447442 0.478475 0.051 Uiso 1 1 calc R U . . .
H9B H 0.665581 0.494221 0.409289 0.051 Uiso 1 1 calc R U . . .
C10 C 0.6302(4) 0.3131(4) 0.3906(3) 0.0424(10) Uani 1 1 d . . . . .
H10A H 0.565476 0.258956 0.399238 0.051 Uiso 1 1 calc R U . . .
H10B H 0.626269 0.303495 0.312335 0.051 Uiso 1 1 calc R U . . .
C11 C 0.7716(6) 0.2825(5) 0.5931(4) 0.0721(16) Uani 1 1 d . . . . .
H11A H 0.757764 0.364719 0.611279 0.108 Uiso 1 1 calc R U . . .
H11B H 0.706284 0.230857 0.601911 0.108 Uiso 1 1 calc R U . . .
H11C H 0.857274 0.256096 0.644804 0.108 Uiso 1 1 calc R U . . .
C12 C 0.7832(6) 0.1499(5) 0.4459(5) 0.0720(16) Uani 1 1 d . . . . .
H12A H 0.776738 0.145646 0.367279 0.108 Uiso 1 1 calc R U . . .
H12B H 0.868799 0.123546 0.497668 0.108 Uiso 1 1 calc R U . . .
H12C H 0.717810 0.098307 0.454774 0.108 Uiso 1 1 calc R U . . .
C13 C 0.8639(5) 0.3539(6) 0.4607(5) 0.0720(16) Uani 1 1 d . . . . .
H13A H 0.857428 0.349744 0.382028 0.108 Uiso 1 1 calc R U . . .
H13B H 0.851545 0.436334 0.479301 0.108 Uiso 1 1 calc R U . . .
H13C H 0.948953 0.326090 0.512283 0.108 Uiso 1 1 calc R U . . .

loop_
_atom_site_aniso_label
_atom_site_aniso_U_11
_atom_site_aniso_U_22
_atom_site_aniso_U_33
_atom_site_aniso_U_23
_atom_site_aniso_U_13
_atom_site_aniso_U_12
I1 0.0481(2) 0.0775(3) 0.03708(18) -0.00251(15) 0.02274(13) 0.00033(16)
N1 0.059(2) 0.050(2) 0.039(2) 0.0104(18) 0.0149(18) 0.0010(19)
N2 0.055(2) 0.051(2) 0.0352(18) 0.0048(17) 0.0141(16) 0.0143(19)
O1 0.0475(17) 0.0517(18) 0.0400(16) 0.0109(14) 0.0202(13) 0.0053(14)
C1 0.048(3) 0.054(3) 0.050(3) 0.004(2) 0.022(2) -0.002(2)
C2 0.042(2) 0.037(2) 0.039(2) -0.0003(18) 0.0180(18) 0.0004(18)
C3 0.040(2) 0.037(2) 0.0298(19) -0.0018(17) 0.0114(16) 0.0017(17)
C4 0.043(2) 0.039(2) 0.040(2) 0.0014(18) 0.0144(19) 0.0010(18)
C5 0.040(2) 0.058(3) 0.069(3) 0.009(3) 0.021(2) -0.006(2)
C6 0.037(3) 0.068(4) 0.081(4) 0.007(3) 0.005(2) -0.001(2)
C7 0.049(3) 0.057(3) 0.050(3) 0.006(2) -0.002(2) 0.002(2)
C8 0.047(2) 0.040(2) 0.034(2) -0.0013(18) 0.0081(18) -0.0004(19)
C9 0.038(2) 0.046(3) 0.045(2) -0.001(2) 0.0166(19) -0.0014(19)
C10 0.039(2) 0.052(3) 0.037(2) 0.0006(18) 0.0158(18) 0.0042(19)
C11 0.101(4) 0.072(4) 0.040(3) 0.010(3) 0.024(3) 0.030(3)
C12 0.082(4) 0.065(4) 0.064(3) 0.006(3) 0.024(3) 0.034(3)
C13 0.036(3) 0.090(4) 0.081(4) 0.003(3) 0.013(2) 0.006(3)

loop_
_atom_type_symbol
_atom_type_description
_atom_type_scat_dispersion_real
_atom_type_scat_dispersion_imag
_atom_type_scat_source
C C 0.0033 0.0016 'International Tables Vol C Tables 4.2.6.8 and 6.1.1.4'
H H 0.0000 0.0000 'International Tables Vol C Tables 4.2.6.8 and 6.1.1.4'
I I -0.4742 1.8119 'International Tables Vol C Tables 4.2.6.8 and 6.1.1.4'
N N 0.0061 0.0033 'International Tables Vol C Tables 4.2.6.8 and 6.1.1.4'
O O 0.0106 0.0060 'International Tables Vol C Tables 4.2.6.8 and 6.1.1.4'

loop_
_geom_angle_atom_site_label_1
_geom_angle_atom_site_label_2
_geom_angle_atom_site_label_3
_geom_angle
_geom_angle_site_symmetry_1
_geom_angle_site_symmetry_3
_geom_angle_publ_flag
C1 N1 H1 125(3) . . ?
C1 N1 C8 109.7(4) . . ?
C8 N1 H1 125(3) . . ?
C11 N2 C10 111.4(4) . . ?
C11 N2 C12 109.4(4) . . ?
C11 N2 C13 109.5(4) . . ?
C12 N2 C10 107.4(4) . . ?
C12 N2 C13 108.7(4) . . ?
C13 N2 C10 110.5(3) . . ?
C4 O1 H1A 110(4) . . ?
N1 C1 H1B 125.1 . . ?
C2 C1 N1 109.8(4) . . ?
C2 C1 H1B 125.1 . . ?
C1 C2 C3 106.4(4) . . ?
C1 C2 C9 124.2(4) . . ?
C3 C2 C9 129.3(4) . . ?
C4 C3 C2 134.3(4) . . ?
C4 C3 C8 118.3(4) . . ?
C8 C3 C2 107.4(4) . . ?
O1 C4 C3 116.6(4) . . ?
O1 C4 C5 124.0(4) . . ?
C5 C4 C3 119.4(4) . . ?
C4 C5 H5 119.8 . . ?
C4 C5 C6 120.4(4) . . ?
C6 C5 H5 119.8 . . ?
C5 C6 H6 119.2 . . ?
C7 C6 C5 121.6(5) . . ?
C7 C6 H6 119.2 . . ?
C6 C7 H7 121.3 . . ?
C6 C7 C8 117.4(4) . . ?
C8 C7 H7 121.3 . . ?
N1 C8 C3 106.7(4) . . ?
N1 C8 C7 130.5(4) . . ?
C7 C8 C3 122.8(4) . . ?
C2 C9 H9A 109.4 . . ?
C2 C9 H9B 109.4 . . ?
C2 C9 C10 111.1(3) . . ?
H9A C9 H9B 108.0 . . ?
C10 C9 H9A 109.4 . . ?
C10 C9 H9B 109.4 . . ?
N2 C10 C9 114.0(3) . . ?
N2 C10 H10A 108.8 . . ?
N2 C10 H10B 108.8 . . ?
C9 C10 H10A 108.8 . . ?
C9 C10 H10B 108.8 . . ?
H10A C10 H10B 107.7 . . ?
N2 C11 H11A 109.5 . . ?
N2 C11 H11B 109.5 . . ?
N2 C11 H11C 109.5 . . ?
H11A C11 H11B 109.5 . . ?
H11A C11 H11C 109.5 . . ?
H11B C11 H11C 109.5 . . ?
N2 C12 H12A 109.5 . . ?
N2 C12 H12B 109.5 . . ?
N2 C12 H12C 109.5 . . ?
H12A C12 H12B 109.5 . . ?
H12A C12 H12C 109.5 . . ?
H12B C12 H12C 109.5 . . ?
N2 C13 H13A 109.5 . . ?
N2 C13 H13B 109.5 . . ?
N2 C13 H13C 109.5 . . ?
H13A C13 H13B 109.5 . . ?
H13A C13 H13C 109.5 . . ?
H13B C13 H13C 109.5 . . ?

loop_
_geom_bond_atom_site_label_1
_geom_bond_atom_site_label_2
_geom_bond_distance
_geom_bond_site_symmetry_2
_geom_bond_publ_flag
N1 H1 0.859(10) . ?
N1 C1 1.365(6) . ?
N1 C8 1.368(6) . ?
N2 C10 1.508(5) . ?
N2 C11 1.488(6) . ?
N2 C12 1.505(6) . ?
N2 C13 1.506(7) . ?
O1 H1A 0.846(19) . ?
O1 C4 1.371(5) . ?
C1 H1B 0.9500 . ?
C1 C2 1.360(6) . ?
C2 C3 1.428(6) . ?
C2 C9 1.497(6) . ?
C3 C4 1.406(6) . ?
C3 C8 1.410(5) . ?
C4 C5 1.374(6) . ?
C5 H5 0.9500 . ?
C5 C6 1.416(7) . ?
C6 H6 0.9500 . ?
C6 C7 1.371(7) . ?
C7 H7 0.9500 . ?
C7 C8 1.384(6) . ?
C9 H9A 0.9900 . ?
C9 H9B 0.9900 . ?
C9 C10 1.519(6) . ?
C10 H10A 0.9900 . ?
C10 H10B 0.9900 . ?
C11 H11A 0.9800 . ?
C11 H11B 0.9800 . ?
C11 H11C 0.9800 . ?
C12 H12A 0.9800 . ?
C12 H12B 0.9800 . ?
C12 H12C 0.9800 . ?
C13 H13A 0.9800 . ?
C13 H13B 0.9800 . ?
C13 H13C 0.9800 . ?

loop_
_geom_torsion_atom_site_label_1
_geom_torsion_atom_site_label_2
_geom_torsion_atom_site_label_3
_geom_torsion_atom_site_label_4
_geom_torsion
_geom_torsion_site_symmetry_1
_geom_torsion_site_symmetry_2
_geom_torsion_site_symmetry_3
_geom_torsion_site_symmetry_4
_geom_torsion_publ_flag
N1 C1 C2 C3 -0.4(5) . . . . ?
N1 C1 C2 C9 -177.3(4) . . . . ?
O1 C4 C5 C6 -178.2(4) . . . . ?
C1 N1 C8 C3 -1.3(5) . . . . ?
C1 N1 C8 C7 177.9(5) . . . . ?
C1 C2 C3 C4 179.4(5) . . . . ?
C1 C2 C3 C8 -0.4(5) . . . . ?
C1 C2 C9 C10 -104.1(5) . . . . ?
C2 C3 C4 O1 -2.5(7) . . . . ?
C2 C3 C4 C5 178.6(5) . . . . ?
C2 C3 C8 N1 1.1(5) . . . . ?
C2 C3 C8 C7 -178.3(4) . . . . ?
C2 C9 C10 N2 170.7(3) . . . . ?
C3 C2 C9 C10 79.8(5) . . . . ?
C3 C4 C5 C6 0.6(7) . . . . ?
C4 C3 C8 N1 -178.8(4) . . . . ?
C4 C3 C8 C7 1.9(6) . . . . ?
C4 C5 C6 C7 0.2(8) . . . . ?
C5 C6 C7 C8 0.0(8) . . . . ?
C6 C7 C8 N1 179.8(5) . . . . ?
C6 C7 C8 C3 -1.1(7) . . . . ?
C8 N1 C1 C2 1.1(5) . . . . ?
C8 C3 C4 O1 177.3(4) . . . . ?
C8 C3 C4 C5 -1.6(6) . . . . ?
C9 C2 C3 C4 -3.9(8) . . . . ?
C9 C2 C3 C8 176.2(4) . . . . ?
C11 N2 C10 C9 61.5(5) . . . . ?
C12 N2 C10 C9 -178.8(4) . . . . ?
C13 N2 C10 C9 -60.4(5) . . . . ?
